data_4314593
loop_
_publ_author_name
'Hyui Sul Lee'
'Mark Niemeyer'

_publ_contact_author_address
;
Institut f\"ur Anorganische und Analytische Chemie
Johannes Gutenberg-Universit\"at Mainz
Duesbergweg 10-14
D-55099 Mainz
Germany
;
_publ_contact_author_email niemeyer@uni-mainz.de
_publ_contact_author_name 'Mark Niemeyer'
_publ_section_title
;
 Homoleptic Heavy Alkaline Earth and Europium Triazenides
;
_journal_name_full 'Inorganic Chemistry'
_journal_page_first 730
_journal_page_last 735
_journal_paper_doi 10.1021/ic902055h
_journal_volume 49
_journal_year 2010
_chemical_formula_sum 'C90 H104 Eu N6'
_chemical_formula_weight 1421.75
_chemical_melting_point '190-195 deg.C (dec.)'
_chemical_name_systematic
; 
Bis((1-(2',4',6'-triisopropylbiphenyl-2))
(3-(2,4,6,2'',4'',6''-hexamethyl-1,1':3';1''-terphenyl-2'))
(triazenido-N,N'))europium
;
_space_group_IT_number 14
_symmetry_cell_setting monoclinic
_symmetry_space_group_name_Hall '-P 2ybc'
_symmetry_space_group_name_H-M 'P 1 21/c 1'
_atom_sites_solution_hydrogens geom
_atom_sites_solution_primary direct
_atom_sites_solution_secondary difmap
_audit_creation_method SHELXL-97
_cell_angle_alpha 90.00
_cell_angle_beta 96.046(12)
_cell_angle_gamma 90.00
_cell_formula_units_Z 4
_cell_length_a 14.348(3)
_cell_length_b 24.251(4)
_cell_length_c 24.394(3)
_cell_measurement_reflns_used 53
_cell_measurement_temperature 173(2)
_cell_measurement_theta_max 12.5
_cell_measurement_theta_min 8.7
_cell_volume 8441(2)
_computing_structure_refinement 'SHELXL-97 (Sheldrick, 1997)'
_computing_structure_solution 'SHELXS-97 (Sheldrick, 1990)'
_diffrn_ambient_temperature 173(2)
_diffrn_measured_fraction_theta_full 0.998
_diffrn_measured_fraction_theta_max 0.998
_diffrn_measurement_device_type 'Siemens P4'
_diffrn_radiation_monochromator graphite
_diffrn_radiation_source 'fine-focus sealed tube'
_diffrn_radiation_type MoK\a
_diffrn_radiation_wavelength 0.71073
_diffrn_reflns_av_R_equivalents 0.0390
_diffrn_reflns_av_sigmaI/netI 0.0796
_diffrn_reflns_limit_h_max 17
_diffrn_reflns_limit_h_min 0
_diffrn_reflns_limit_k_max 29
_diffrn_reflns_limit_k_min 0
_diffrn_reflns_limit_l_max 29
_diffrn_reflns_limit_l_min -30
_diffrn_reflns_number 17238
_diffrn_reflns_theta_full 26.00
_diffrn_reflns_theta_max 26.00
_diffrn_reflns_theta_min 1.68
_diffrn_standards_decay_% 0.3
_diffrn_standards_interval_count 298
_diffrn_standards_number 2
_exptl_absorpt_coefficient_mu 0.787
_exptl_absorpt_correction_T_max 0.772
_exptl_absorpt_correction_T_min 0.715
_exptl_absorpt_correction_type psi-scan
_exptl_crystal_colour orange
_exptl_crystal_density_diffrn 1.119
_exptl_crystal_density_method 'not measured'
_exptl_crystal_description prism
_exptl_crystal_F_000 2996
_exptl_crystal_size_max 0.50
_exptl_crystal_size_mid 0.35
_exptl_crystal_size_min 0.35
_refine_diff_density_max 0.754
_refine_diff_density_min -0.502
_refine_diff_density_rms 0.071
_refine_ls_extinction_method none
_refine_ls_goodness_of_fit_ref 0.849
_refine_ls_hydrogen_treatment noref
_refine_ls_matrix_type full
_refine_ls_number_parameters 903
_refine_ls_number_reflns 16557
_refine_ls_number_restraints 0
_refine_ls_restrained_S_all 0.849
_refine_ls_R_factor_all 0.0559
_refine_ls_R_factor_gt 0.0350
_refine_ls_shift/su_max 0.004
_refine_ls_shift/su_mean 0.000
_refine_ls_structure_factor_coef Fsqd
_refine_ls_weighting_details 'calc w=1/[\s^2^(Fo^2^)+(0.0354P)^2^] where P=(Fo^2^+2Fc^2^)/3'
_refine_ls_weighting_scheme calc
_refine_ls_wR_factor_gt 0.0795
_refine_ls_wR_factor_ref 0.0828
_reflns_number_gt 11251
_reflns_number_total 16557
_reflns_threshold_expression >2sigma(I)
_cod_data_source_file ic902055h_si_001_4.cif
_cod_data_source_block 5
_cod_database_code 4314593

loop_
_symmetry_equiv_pos_as_xyz
'x, y, z'
'-x, y+1/2, -z+1/2'
'-x, -y, -z'
'x, -y-1/2, z-1/2'

loop_
_atom_site_label
_atom_site_type_symbol
_atom_site_fract_x
_atom_site_fract_y
_atom_site_fract_z
_atom_site_U_iso_or_equiv
_atom_site_adp_type
_atom_site_occupancy
_atom_site_symmetry_multiplicity
_atom_site_calc_flag
_atom_site_refinement_flags
_atom_site_disorder_assembly
_atom_site_disorder_group
Eu Eu 0.284453(10) 0.808990(6) 0.799509(6) 0.02508(4) Uani 1 1 d . . .
N1 N 0.34970(16) 0.90361(10) 0.77372(10) 0.0259(5) Uani 1 1 d . . .
N2 N 0.34788(16) 0.92660(10) 0.82235(10) 0.0241(5) Uani 1 1 d . . .
N3 N 0.27839(16) 0.90753(9) 0.84839(9) 0.0232(5) Uani 1 1 d . . .
N4 N 0.22066(16) 0.71996(10) 0.83896(9) 0.0240(5) Uani 1 1 d . . .
N5 N 0.25433(16) 0.72865(9) 0.89059(10) 0.0235(5) Uani 1 1 d . . .
N6 N 0.33197(16) 0.75825(10) 0.89500(10) 0.0237(5) Uani 1 1 d . . .
C11 C 0.4241(2) 0.92073(12) 0.74329(11) 0.0254(6) Uani 1 1 d . . .
C12 C 0.4635(2) 0.87814(13) 0.71382(12) 0.0284(7) Uani 1 1 d . . .
C13 C 0.5330(2) 0.88840(14) 0.67987(14) 0.0405(8) Uani 1 1 d . . .
H13A H 0.5576 0.8590 0.6600 0.049 Uiso 1 1 calc R . .
C14 C 0.5668(3) 0.94138(15) 0.67473(16) 0.0487(10) Uani 1 1 d . . .
H14A H 0.6148 0.9486 0.6517 0.058 Uiso 1 1 calc R . .
C15 C 0.5296(2) 0.98381(14) 0.70380(14) 0.0411(8) Uani 1 1 d . . .
H15A H 0.5533 1.0201 0.7004 0.049 Uiso 1 1 calc R . .
C16 C 0.4583(2) 0.97537(13) 0.73804(13) 0.0294(7) Uani 1 1 d . . .
C21 C 0.4340(2) 0.81956(11) 0.72149(12) 0.0268(7) Uani 1 1 d . . .
C22 C 0.3695(2) 0.79366(13) 0.68214(13) 0.0340(8) Uani 1 1 d . . .
C23 C 0.3445(3) 0.73907(15) 0.69068(14) 0.0419(9) Uani 1 1 d . . .
H23A H 0.2992 0.7221 0.6648 0.050 Uiso 1 1 calc R . .
C24 C 0.3837(3) 0.70815(13) 0.73600(15) 0.0400(9) Uani 1 1 d . . .
C25 C 0.4485(2) 0.73434(14) 0.77376(14) 0.0377(8) Uani 1 1 d . . .
H25A H 0.4762 0.7141 0.8046 0.045 Uiso 1 1 calc R . .
C26 C 0.4741(2) 0.78927(13) 0.76776(13) 0.0315(7) Uani 1 1 d . . .
C31 C 0.28875(19) 0.92772(12) 0.90420(11) 0.0237(6) Uani 1 1 d . . .
C32 C 0.2121(2) 0.94798(11) 0.93033(11) 0.0255(6) Uani 1 1 d . . .
C33 C 0.2315(2) 0.96800(12) 0.98437(12) 0.0321(7) Uani 1 1 d . . .
H33A H 0.1816 0.9839 1.0017 0.039 Uiso 1 1 calc R . .
C34 C 0.3188(2) 0.96581(13) 1.01341(13) 0.0366(8) Uani 1 1 d . . .
H34A H 0.3283 0.9791 1.0502 0.044 Uiso 1 1 calc R . .
C35 C 0.3928(2) 0.94394(13) 0.98827(13) 0.0364(8) Uani 1 1 d . . .
H35A H 0.4535 0.9417 1.0078 0.044 Uiso 1 1 calc R . .
C36 C 0.3772(2) 0.92547(13) 0.93458(12) 0.0304(7) Uani 1 1 d . . .
H36A H 0.4284 0.9107 0.9176 0.036 Uiso 1 1 calc R . .
C41 C 0.1123(2) 0.95028(12) 0.90503(11) 0.0242(6) Uani 1 1 d . . .
C42 C 0.0868(2) 0.98296(13) 0.85771(13) 0.0297(7) Uani 1 1 d . . .
C43 C -0.0059(2) 0.98617(15) 0.83626(14) 0.0394(8) Uani 1 1 d . . .
H43A H -0.0217 1.0075 0.8040 0.047 Uiso 1 1 calc R . .
C44 C -0.0771(2) 0.95929(16) 0.86017(15) 0.0434(9) Uani 1 1 d . . .
C45 C -0.0520(2) 0.92883(14) 0.90787(13) 0.0363(8) Uani 1 1 d . . .
H45A H -0.0999 0.9110 0.9253 0.044 Uiso 1 1 calc R . .
C46 C 0.0407(2) 0.92354(12) 0.93092(12) 0.0274(6) Uani 1 1 d . . .
C51 C 0.4226(2) 1.02721(12) 0.76228(12) 0.0280(7) Uani 1 1 d . . .
C52 C 0.3625(2) 1.06173(13) 0.72819(13) 0.0327(7) Uani 1 1 d . . .
C53 C 0.3428(2) 1.11451(14) 0.74640(13) 0.0373(8) Uani 1 1 d . . .
H53A H 0.3030 1.1379 0.7230 0.045 Uiso 1 1 calc R . .
C54 C 0.3795(2) 1.13395(13) 0.79760(14) 0.0376(8) Uani 1 1 d . . .
C55 C 0.4364(2) 1.09886(14) 0.83133(13) 0.0380(8) Uani 1 1 d . . .
H55A H 0.4602 1.1111 0.8671 0.046 Uiso 1 1 calc R . .
C56 C 0.4596(2) 1.04626(13) 0.81442(13) 0.0324(7) Uani 1 1 d . . .
C61 C 0.13618(18) 0.68873(12) 0.83265(11) 0.0237(6) Uani 1 1 d . . .
C62 C 0.0717(2) 0.70481(11) 0.78763(12) 0.0255(6) Uani 1 1 d . . .
C63 C -0.0112(2) 0.67517(12) 0.77512(13) 0.0306(7) Uani 1 1 d . . .
H63A H -0.0536 0.6859 0.7444 0.037 Uiso 1 1 calc R . .
C64 C -0.0326(2) 0.63044(14) 0.80663(14) 0.0366(8) Uani 1 1 d . . .
H64A H -0.0896 0.6108 0.7981 0.044 Uiso 1 1 calc R . .
C65 C 0.0303(2) 0.61488(13) 0.85067(13) 0.0322(7) Uani 1 1 d . . .
H65A H 0.0155 0.5843 0.8724 0.039 Uiso 1 1 calc R . .
C66 C 0.1147(2) 0.64233(12) 0.86434(12) 0.0268(7) Uani 1 1 d . . .
C71 C 0.0864(2) 0.75500(13) 0.75411(12) 0.0270(7) Uani 1 1 d . . .
C72 C 0.1000(2) 0.75013(15) 0.69759(13) 0.0375(8) Uani 1 1 d . . .
C73 C 0.1066(3) 0.79832(16) 0.66662(14) 0.0487(10) Uani 1 1 d . . .
H73A H 0.1147 0.7950 0.6286 0.058 Uiso 1 1 calc R . .
C74 C 0.1017(3) 0.85068(15) 0.68891(14) 0.0428(9) Uani 1 1 d . . .
C75 C 0.0872(2) 0.85464(13) 0.74424(14) 0.0345(8) Uani 1 1 d . . .
H75A H 0.0830 0.8901 0.7603 0.041 Uiso 1 1 calc R . .
C76 C 0.07860(19) 0.80809(14) 0.77699(12) 0.0291(6) Uani 1 1 d . . .
C81 C 0.1784(2) 0.61623(12) 0.91016(12) 0.0287(7) Uani 1 1 d . . .
C82 C 0.2291(2) 0.56877(13) 0.89826(13) 0.0341(7) Uani 1 1 d . . .
C83 C 0.2803(3) 0.54060(15) 0.94088(15) 0.0462(9) Uani 1 1 d . . .
H83A H 0.3151 0.5090 0.9324 0.055 Uiso 1 1 calc R . .
C84 C 0.2822(3) 0.55700(17) 0.99535(16) 0.0523(10) Uani 1 1 d . . .
C85 C 0.2309(3) 0.60311(17) 1.00642(14) 0.0482(10) Uani 1 1 d . . .
H85A H 0.2314 0.6149 1.0436 0.058 Uiso 1 1 calc R . .
C86 C 0.1783(2) 0.63305(13) 0.96531(13) 0.0338(7) Uani 1 1 d . . .
C91 C 0.3554(2) 0.77472(12) 0.95149(12) 0.0248(6) Uani 1 1 d . . .
C92 C 0.4479(2) 0.77253(12) 0.97801(12) 0.0266(6) Uani 1 1 d . . .
C93 C 0.4609(2) 0.78770(14) 1.03358(13) 0.0358(8) Uani 1 1 d . . .
H93A H 0.5219 0.7845 1.0526 0.043 Uiso 1 1 calc R . .
C94 C 0.3894(2) 0.80720(15) 1.06246(12) 0.0385(7) Uani 1 1 d . . .
H94A H 0.4015 0.8178 1.1000 0.046 Uiso 1 1 calc R . .
C95 C 0.2997(2) 0.81094(15) 1.03516(13) 0.0381(7) Uani 1 1 d . . .
H95A H 0.2496 0.8246 1.0538 0.046 Uiso 1 1 calc R . .
C96 C 0.2837(2) 0.79470(12) 0.98087(12) 0.0299(7) Uani 1 1 d . . .
H96A H 0.2219 0.7971 0.9627 0.036 Uiso 1 1 calc R . .
C101 C 0.5342(2) 0.75694(13) 0.95191(12) 0.0275(7) Uani 1 1 d . . .
C102 C 0.5468(2) 0.70324(13) 0.93134(13) 0.0325(7) Uani 1 1 d . . .
C103 C 0.6287(2) 0.69113(15) 0.90706(13) 0.0357(7) Uani 1 1 d . . .
H10A H 0.6351 0.6557 0.8914 0.043 Uiso 1 1 calc R . .
C104 C 0.7004(2) 0.72865(14) 0.90509(14) 0.0360(8) Uani 1 1 d . . .
C105 C 0.6906(2) 0.77941(14) 0.92898(13) 0.0334(7) Uani 1 1 d . . .
H10B H 0.7412 0.8048 0.9300 0.040 Uiso 1 1 calc R . .
C106 C 0.6089(2) 0.79517(12) 0.95186(12) 0.0297(7) Uani 1 1 d . . .
C107 C 0.4783(2) 0.65672(13) 0.94030(15) 0.0382(8) Uani 1 1 d . . .
H10C H 0.4159 0.6739 0.9442 0.046 Uiso 1 1 calc R . .
C108 C 0.4651(4) 0.6162(2) 0.8936(2) 0.114(2) Uani 1 1 d . . .
H10D H 0.4480 0.6360 0.8590 0.171 Uiso 1 1 calc R . .
H10E H 0.4151 0.5903 0.9001 0.171 Uiso 1 1 calc R . .
H10F H 0.5236 0.5959 0.8913 0.171 Uiso 1 1 calc R . .
C109 C 0.5113(4) 0.6285(2) 0.9948(3) 0.122(3) Uani 1 1 d . . .
H10G H 0.4617 0.6042 1.0055 0.182 Uiso 1 1 calc R . .
H10H H 0.5260 0.6564 1.0234 0.182 Uiso 1 1 calc R . .
H10I H 0.5675 0.6066 0.9905 0.182 Uiso 1 1 calc R . .
C110 C 0.7873(2) 0.71526(16) 0.87638(16) 0.0433(9) Uani 1 1 d . . .
H11A H 0.7804 0.6766 0.8622 0.052 Uiso 1 1 calc R . .
C111 C 0.8757(2) 0.7180(2) 0.91418(19) 0.0698(14) Uani 1 1 d . . .
H11B H 0.8711 0.6934 0.9456 0.105 Uiso 1 1 calc R . .
H11C H 0.8858 0.7559 0.9275 0.105 Uiso 1 1 calc R . .
H11D H 0.9285 0.7066 0.8943 0.105 Uiso 1 1 calc R . .
C112 C 0.7930(3) 0.7535(2) 0.8266(2) 0.0844(16) Uani 1 1 d . . .
H11E H 0.7347 0.7509 0.8019 0.127 Uiso 1 1 calc R . .
H11F H 0.8459 0.7424 0.8068 0.127 Uiso 1 1 calc R . .
H11G H 0.8021 0.7916 0.8395 0.127 Uiso 1 1 calc R . .
C113 C 0.6065(2) 0.85406(13) 0.97465(13) 0.0328(7) Uani 1 1 d . . .
H11H H 0.5419 0.8612 0.9849 0.039 Uiso 1 1 calc R . .
C114 C 0.6281(3) 0.89736(14) 0.93250(15) 0.0457(9) Uani 1 1 d . . .
H11I H 0.5879 0.8913 0.8980 0.069 Uiso 1 1 calc R . .
H11J H 0.6940 0.8944 0.9256 0.069 Uiso 1 1 calc R . .
H11K H 0.6163 0.9342 0.9468 0.069 Uiso 1 1 calc R . .
C115 C 0.6756(3) 0.86070(16) 1.02670(15) 0.0519(10) Uani 1 1 d . . .
H11L H 0.6687 0.8975 1.0423 0.078 Uiso 1 1 calc R . .
H11M H 0.7398 0.8560 1.0172 0.078 Uiso 1 1 calc R . .
H11N H 0.6624 0.8328 1.0539 0.078 Uiso 1 1 calc R . .
C221 C 0.3314(3) 0.82403(16) 0.63101(14) 0.0533(11) Uani 1 1 d . . .
H22A H 0.2834 0.8014 0.6101 0.080 Uiso 1 1 calc R . .
H22B H 0.3823 0.8315 0.6083 0.080 Uiso 1 1 calc R . .
H22C H 0.3035 0.8589 0.6413 0.080 Uiso 1 1 calc R . .
C241 C 0.3575(3) 0.64840(15) 0.74278(18) 0.0587(11) Uani 1 1 d . . .
H24A H 0.3263 0.6344 0.7079 0.088 Uiso 1 1 calc R . .
H24B H 0.3150 0.6453 0.7715 0.088 Uiso 1 1 calc R . .
H24C H 0.4142 0.6267 0.7533 0.088 Uiso 1 1 calc R . .
C261 C 0.5428(3) 0.81674(16) 0.80966(15) 0.0526(10) Uani 1 1 d . . .
H26A H 0.5660 0.7899 0.8378 0.079 Uiso 1 1 calc R . .
H26B H 0.5117 0.8471 0.8270 0.079 Uiso 1 1 calc R . .
H26C H 0.5954 0.8312 0.7915 0.079 Uiso 1 1 calc R . .
C421 C 0.1574(2) 1.01980(13) 0.83171(13) 0.0319(7) Uani 1 1 d . . .
H42A H 0.2214 1.0108 0.8497 0.038 Uiso 1 1 calc R . .
C422 C 0.1568(2) 1.00894(14) 0.77009(13) 0.0393(8) Uani 1 1 d . . .
H42B H 0.1787 0.9713 0.7643 0.059 Uiso 1 1 calc R . .
H42C H 0.1983 1.0353 0.7543 0.059 Uiso 1 1 calc R . .
H42D H 0.0928 1.0132 0.7520 0.059 Uiso 1 1 calc R . .
C423 C 0.1380(3) 1.08112(14) 0.84326(15) 0.0449(9) Uani 1 1 d . . .
H42E H 0.1413 1.0871 0.8831 0.067 Uiso 1 1 calc R . .
H42F H 0.0754 1.0911 0.8261 0.067 Uiso 1 1 calc R . .
H42G H 0.1850 1.1041 0.8278 0.067 Uiso 1 1 calc R . .
C441 C -0.1796(3) 0.9630(2) 0.8354(2) 0.0790(17) Uani 1 1 d . . .
H44A H -0.2198 0.9477 0.8629 0.095 Uiso 1 1 calc R . .
C442 C -0.1933(4) 0.9264(3) 0.7828(3) 0.131(3) Uani 1 1 d . . .
H44B H -0.2600 0.9248 0.7693 0.196 Uiso 1 1 calc R . .
H44C H -0.1702 0.8891 0.7917 0.196 Uiso 1 1 calc R . .
H44D H -0.1582 0.9423 0.7543 0.196 Uiso 1 1 calc R . .
C443 C -0.2101(3) 1.0226(2) 0.8228(2) 0.0945(19) Uani 1 1 d . . .
H44E H -0.2013 1.0445 0.8567 0.142 Uiso 1 1 calc R . .
H44F H -0.2764 1.0232 0.8081 0.142 Uiso 1 1 calc R . .
H44G H -0.1721 1.0382 0.7955 0.142 Uiso 1 1 calc R . .
C461 C 0.0590(2) 0.89038(12) 0.98451(12) 0.0300(7) Uani 1 1 d . . .
H46A H 0.1284 0.8871 0.9936 0.036 Uiso 1 1 calc R . .
C462 C 0.0181(3) 0.83215(14) 0.98013(14) 0.0403(8) Uani 1 1 d . . .
H46B H 0.0418 0.8128 0.9491 0.060 Uiso 1 1 calc R . .
H46C H -0.0504 0.8343 0.9741 0.060 Uiso 1 1 calc R . .
H46D H 0.0367 0.8120 1.0143 0.060 Uiso 1 1 calc R . .
C463 C 0.0193(3) 0.92000(14) 1.03274(13) 0.0467(9) Uani 1 1 d . . .
H46E H 0.0344 0.8987 1.0667 0.070 Uiso 1 1 calc R . .
H46F H -0.0489 0.9233 1.0250 0.070 Uiso 1 1 calc R . .
H46G H 0.0471 0.9568 1.0373 0.070 Uiso 1 1 calc R . .
C521 C 0.3210(3) 1.04259(15) 0.67199(13) 0.0421(8) Uani 1 1 d . . .
H52A H 0.2725 1.0687 0.6572 0.063 Uiso 1 1 calc R . .
H52B H 0.2930 1.0060 0.6751 0.063 Uiso 1 1 calc R . .
H52C H 0.3703 1.0407 0.6472 0.063 Uiso 1 1 calc R . .
C541 C 0.3590(3) 1.19214(15) 0.81657(16) 0.0580(10) Uani 1 1 d . . .
H54A H 0.3865 1.2190 0.7929 0.087 Uiso 1 1 calc R . .
H54B H 0.3863 1.1972 0.8548 0.087 Uiso 1 1 calc R . .
H54C H 0.2911 1.1977 0.8143 0.087 Uiso 1 1 calc R . .
C561 C 0.5262(2) 1.01137(15) 0.85215(14) 0.0433(9) Uani 1 1 d . . .
H56A H 0.5783 1.0343 0.8683 0.065 Uiso 1 1 calc R . .
H56B H 0.5507 0.9813 0.8310 0.065 Uiso 1 1 calc R . .
H56C H 0.4927 0.9959 0.8816 0.065 Uiso 1 1 calc R . .
C721 C 0.1023(3) 0.69455(16) 0.67010(15) 0.0530(10) Uani 1 1 d . . .
H72A H 0.1323 0.6980 0.6360 0.079 Uiso 1 1 calc R . .
H72B H 0.0381 0.6809 0.6615 0.079 Uiso 1 1 calc R . .
H72C H 0.1379 0.6686 0.6950 0.079 Uiso 1 1 calc R . .
C741 C 0.1092(3) 0.90239(18) 0.65428(18) 0.0678(13) Uani 1 1 d . . .
H74A H 0.0964 0.8930 0.6151 0.102 Uiso 1 1 calc R . .
H74B H 0.1725 0.9177 0.6613 0.102 Uiso 1 1 calc R . .
H74C H 0.0635 0.9297 0.6641 0.102 Uiso 1 1 calc R . .
C761 C 0.0592(2) 0.81590(13) 0.83604(12) 0.0340(7) Uani 1 1 d . . .
H76A H 0.0294 0.8518 0.8400 0.051 Uiso 1 1 calc R . .
H76B H 0.1183 0.8144 0.8601 0.051 Uiso 1 1 calc R . .
H76C H 0.0174 0.7866 0.8463 0.051 Uiso 1 1 calc R . .
C821 C 0.2286(3) 0.54791(15) 0.83951(15) 0.0468(9) Uani 1 1 d . . .
H82A H 0.2340 0.5792 0.8146 0.070 Uiso 1 1 calc R . .
H82B H 0.1698 0.5283 0.8288 0.070 Uiso 1 1 calc R . .
H82C H 0.2815 0.5228 0.8372 0.070 Uiso 1 1 calc R . .
C841 C 0.3371(4) 0.5251(2) 1.0416(2) 0.0868(17) Uani 1 1 d . . .
H84A H 0.3501 0.5492 1.0738 0.130 Uiso 1 1 calc R . .
H84B H 0.3964 0.5124 1.0294 0.130 Uiso 1 1 calc R . .
H84C H 0.3003 0.4933 1.0515 0.130 Uiso 1 1 calc R . .
C861 C 0.1188(2) 0.68091(14) 0.98104(14) 0.0420(9) Uani 1 1 d . . .
H86A H 0.1510 0.7000 1.0130 0.063 Uiso 1 1 calc R . .
H86B H 0.0582 0.6671 0.9903 0.063 Uiso 1 1 calc R . .
H86C H 0.1088 0.7067 0.9500 0.063 Uiso 1 1 calc R . .

loop_
_atom_site_aniso_label
_atom_site_aniso_U_11
_atom_site_aniso_U_22
_atom_site_aniso_U_33
_atom_site_aniso_U_23
_atom_site_aniso_U_13
_atom_site_aniso_U_12
Eu 0.02509(7) 0.02369(7) 0.02710(7) 0.00085(8) 0.00574(5) -0.00312(8)
N1 0.0257(13) 0.0270(13) 0.0263(13) -0.0024(11) 0.0079(11) -0.0010(11)
N2 0.0239(12) 0.0218(13) 0.0266(13) -0.0009(10) 0.0023(10) 0.0014(10)
N3 0.0241(12) 0.0214(13) 0.0243(13) -0.0011(10) 0.0034(10) -0.0002(10)
N4 0.0257(13) 0.0244(13) 0.0218(13) -0.0005(10) 0.0016(10) -0.0034(11)
N5 0.0237(12) 0.0208(12) 0.0257(13) -0.0013(10) 0.0016(10) 0.0010(10)
N6 0.0205(12) 0.0242(13) 0.0263(13) 0.0000(10) 0.0013(10) -0.0024(10)
C11 0.0271(15) 0.0248(15) 0.0245(15) 0.0032(12) 0.0040(12) -0.0044(13)
C12 0.0302(16) 0.0286(17) 0.0273(16) 0.0034(13) 0.0067(13) -0.0019(13)
C13 0.046(2) 0.0349(19) 0.044(2) -0.0058(16) 0.0221(17) -0.0011(16)
C14 0.051(2) 0.042(2) 0.059(2) -0.0037(18) 0.0352(19) -0.0107(18)
C15 0.048(2) 0.0313(18) 0.048(2) -0.0012(16) 0.0211(17) -0.0106(16)
C16 0.0294(16) 0.0286(17) 0.0310(17) -0.0006(13) 0.0061(13) -0.0046(13)
C21 0.0288(15) 0.0238(17) 0.0293(15) -0.0013(12) 0.0105(12) 0.0014(12)
C22 0.0405(18) 0.0360(19) 0.0265(16) -0.0028(13) 0.0080(14) -0.0036(14)
C23 0.050(2) 0.039(2) 0.039(2) -0.0121(16) 0.0119(17) -0.0123(17)
C24 0.047(2) 0.0266(18) 0.050(2) -0.0030(15) 0.0226(18) -0.0001(15)
C25 0.0392(19) 0.0342(19) 0.042(2) 0.0067(15) 0.0138(16) 0.0091(15)
C26 0.0302(16) 0.0316(17) 0.0338(17) 0.0027(14) 0.0084(14) -0.0006(13)
C31 0.0256(14) 0.0221(15) 0.0230(15) 0.0020(12) 0.0010(12) -0.0028(12)
C32 0.0349(16) 0.0194(14) 0.0219(15) 0.0001(12) 0.0013(13) -0.0014(13)
C33 0.0439(19) 0.0245(16) 0.0285(17) -0.0059(13) 0.0067(14) 0.0024(14)
C34 0.049(2) 0.0324(18) 0.0269(17) -0.0071(14) -0.0026(15) -0.0060(16)
C35 0.0349(18) 0.0361(19) 0.0356(18) 0.0001(15) -0.0086(15) -0.0058(15)
C36 0.0272(15) 0.0309(17) 0.0332(17) 0.0007(14) 0.0035(13) -0.0010(13)
C41 0.0263(15) 0.0241(15) 0.0230(15) -0.0030(12) 0.0058(12) 0.0035(12)
C42 0.0305(17) 0.0273(17) 0.0321(17) 0.0015(14) 0.0068(14) 0.0049(14)
C43 0.0352(18) 0.049(2) 0.0343(19) 0.0189(16) 0.0065(15) 0.0032(16)
C44 0.0293(17) 0.055(2) 0.046(2) 0.0164(18) 0.0066(15) 0.0046(16)
C45 0.0322(17) 0.0360(19) 0.0425(19) 0.0083(15) 0.0126(15) 0.0012(15)
C46 0.0318(16) 0.0273(16) 0.0237(15) 0.0000(13) 0.0063(13) 0.0027(13)
C51 0.0347(17) 0.0214(15) 0.0289(16) 0.0025(13) 0.0081(13) -0.0081(13)
C52 0.0347(17) 0.0337(18) 0.0303(17) 0.0037(14) 0.0069(14) -0.0079(14)
C53 0.044(2) 0.0331(18) 0.0350(18) 0.0092(15) 0.0059(15) 0.0002(15)
C54 0.049(2) 0.0280(17) 0.0375(19) -0.0027(15) 0.0144(16) -0.0078(15)
C55 0.047(2) 0.039(2) 0.0275(17) -0.0046(15) 0.0040(15) -0.0134(16)
C56 0.0308(16) 0.0317(18) 0.0341(18) 0.0040(14) 0.0013(14) -0.0081(14)
C61 0.0260(13) 0.0205(14) 0.0254(14) -0.0079(13) 0.0066(11) -0.0043(13)
C62 0.0291(15) 0.0236(16) 0.0237(15) -0.0070(11) 0.0026(12) -0.0009(12)
C63 0.0255(15) 0.0327(18) 0.0329(17) -0.0062(13) -0.0002(13) -0.0021(13)
C64 0.0268(16) 0.0354(19) 0.047(2) -0.0091(16) 0.0024(15) -0.0103(14)
C65 0.0343(17) 0.0273(17) 0.0358(18) -0.0014(14) 0.0078(14) -0.0087(14)
C66 0.0306(16) 0.0232(16) 0.0276(16) -0.0025(13) 0.0071(13) -0.0044(13)
C71 0.0253(15) 0.0309(17) 0.0240(15) -0.0003(13) -0.0017(12) -0.0001(13)
C72 0.0398(19) 0.043(2) 0.0303(18) -0.0081(16) 0.0060(15) -0.0041(16)
C73 0.064(2) 0.055(3) 0.0293(18) 0.0035(17) 0.0151(17) -0.002(2)
C74 0.051(2) 0.041(2) 0.037(2) 0.0122(16) 0.0042(17) -0.0015(17)
C75 0.0304(17) 0.0268(17) 0.046(2) 0.0011(15) 0.0008(15) -0.0008(14)
C76 0.0241(14) 0.0325(16) 0.0302(15) -0.0016(15) 0.0005(12) -0.0011(15)
C81 0.0338(16) 0.0242(16) 0.0291(16) 0.0022(13) 0.0081(13) -0.0077(13)
C82 0.0366(17) 0.0298(17) 0.0372(18) 0.0039(14) 0.0104(15) -0.0015(14)
C83 0.046(2) 0.039(2) 0.053(2) 0.0159(18) 0.0058(18) 0.0101(17)
C84 0.055(2) 0.052(3) 0.048(2) 0.023(2) -0.0022(19) -0.002(2)
C85 0.057(2) 0.061(3) 0.0256(18) 0.0088(17) -0.0025(17) -0.011(2)
C86 0.0375(18) 0.0335(18) 0.0312(17) 0.0011(14) 0.0080(14) -0.0112(15)
C91 0.0272(15) 0.0217(15) 0.0250(15) 0.0009(12) 0.0008(12) -0.0038(12)
C92 0.0274(15) 0.0249(16) 0.0268(16) 0.0036(12) -0.0001(12) -0.0002(13)
C93 0.0339(17) 0.0439(19) 0.0279(17) 0.0029(14) -0.0041(14) -0.0100(15)
C94 0.0440(18) 0.052(2) 0.0199(14) -0.0013(17) 0.0054(13) -0.0081(19)
C95 0.0387(17) 0.0457(19) 0.0316(17) -0.0098(17) 0.0114(14) -0.0048(18)
C96 0.0275(15) 0.0313(18) 0.0306(16) -0.0027(13) 0.0017(13) -0.0036(13)
C101 0.0219(15) 0.0298(17) 0.0293(16) 0.0027(13) -0.0036(12) 0.0021(13)
C102 0.0271(15) 0.0313(19) 0.0376(18) 0.0000(13) -0.0046(13) 0.0008(13)
C103 0.0294(15) 0.0305(16) 0.0459(19) -0.0084(17) -0.0022(13) 0.0010(16)
C104 0.0230(15) 0.0395(19) 0.044(2) -0.0073(16) -0.0015(14) 0.0027(14)
C105 0.0190(14) 0.0402(19) 0.0401(19) -0.0039(15) -0.0014(13) -0.0033(14)
C106 0.0275(15) 0.0312(18) 0.0287(16) -0.0002(13) -0.0043(13) -0.0002(12)
C107 0.0329(18) 0.0266(18) 0.055(2) 0.0010(16) 0.0019(16) 0.0007(14)
C108 0.119(5) 0.100(4) 0.137(5) -0.074(4) 0.077(4) -0.078(4)
C109 0.101(4) 0.108(5) 0.144(5) 0.087(4) -0.041(4) -0.049(4)
C110 0.0265(17) 0.046(2) 0.058(2) -0.0136(18) 0.0053(16) 0.0029(15)
C111 0.0268(19) 0.097(4) 0.086(3) -0.028(3) 0.006(2) 0.005(2)
C112 0.079(3) 0.099(4) 0.083(3) 0.013(3) 0.040(3) 0.035(3)
C113 0.0290(16) 0.0302(17) 0.0397(19) -0.0044(14) 0.0057(14) -0.0026(14)
C114 0.046(2) 0.0323(19) 0.059(2) -0.0027(17) 0.0071(18) -0.0045(16)
C115 0.058(2) 0.053(2) 0.043(2) -0.0119(18) -0.0011(18) -0.014(2)
C221 0.066(3) 0.061(3) 0.0304(19) 0.0036(17) -0.0050(18) -0.017(2)
C241 0.076(3) 0.029(2) 0.076(3) 0.001(2) 0.030(2) -0.007(2)
C261 0.047(2) 0.054(3) 0.053(2) 0.011(2) -0.0137(18) -0.0041(19)
C421 0.0302(16) 0.0319(18) 0.0352(18) 0.0081(14) 0.0112(14) 0.0022(14)
C422 0.0389(19) 0.040(2) 0.040(2) 0.0089(16) 0.0090(15) -0.0007(16)
C423 0.049(2) 0.0315(19) 0.056(2) 0.0045(17) 0.0156(18) 0.0007(16)
C441 0.027(2) 0.116(4) 0.091(4) 0.068(3) -0.004(2) -0.007(2)
C442 0.089(4) 0.111(5) 0.172(7) 0.031(5) -0.079(4) -0.029(4)
C443 0.040(2) 0.126(5) 0.118(4) 0.049(4) 0.011(3) 0.031(3)
C461 0.0362(17) 0.0274(16) 0.0279(16) 0.0035(13) 0.0102(13) 0.0022(14)
C462 0.048(2) 0.0318(18) 0.042(2) 0.0076(15) 0.0089(16) 0.0006(16)
C463 0.071(3) 0.037(2) 0.0340(19) 0.0019(16) 0.0167(18) 0.0047(19)
C521 0.051(2) 0.041(2) 0.0338(19) -0.0056(16) 0.0009(16) -0.0078(17)
C541 0.089(3) 0.034(2) 0.053(2) -0.009(2) 0.018(2) 0.002(2)
C561 0.0401(19) 0.044(2) 0.044(2) 0.0056(17) -0.0047(16) -0.0078(17)
C721 0.076(3) 0.047(2) 0.039(2) -0.0115(19) 0.0214(19) -0.012(2)
C741 0.094(4) 0.054(3) 0.059(3) 0.020(2) 0.021(3) 0.007(3)
C761 0.0399(17) 0.0318(19) 0.0312(16) -0.0041(14) 0.0071(13) -0.0011(15)
C821 0.056(2) 0.036(2) 0.049(2) -0.0062(17) 0.0087(18) 0.0099(18)
C841 0.096(4) 0.095(4) 0.066(3) 0.040(3) -0.009(3) 0.015(3)
C861 0.047(2) 0.047(2) 0.0331(18) -0.0097(16) 0.0101(15) -0.0093(17)

loop_
_atom_type_symbol
_atom_type_description
_atom_type_scat_dispersion_real
_atom_type_scat_dispersion_imag
_atom_type_scat_source
C C 0.0033 0.0016 'International Tables Vol C Tables 4.2.6.8 and 6.1.1.4'
H H 0.0000 0.0000 'International Tables Vol C Tables 4.2.6.8 and 6.1.1.4'
N N 0.0061 0.0033 'International Tables Vol C Tables 4.2.6.8 and 6.1.1.4'
Eu Eu -0.1578 3.6682 'International Tables Vol C Tables 4.2.6.8 and 6.1.1.4'

loop_
_geom_angle_atom_site_label_1
_geom_angle_atom_site_label_2
_geom_angle_atom_site_label_3
_geom_angle
_geom_angle_site_symmetry_1
_geom_angle_site_symmetry_3
_geom_angle_publ_flag
N4 Eu N1 172.03(7) . . ?
N4 Eu N6 49.61(7) . . ?
N1 Eu N6 123.98(7) . . ?
N4 Eu N3 123.61(7) . . ?
N1 Eu N3 49.03(7) . . ?
N6 Eu N3 92.31(7) . . ?
N4 Eu C26 109.71(8) . . ?
N1 Eu C26 73.23(8) . . ?
N6 Eu C26 89.80(8) . . ?
N3 Eu C26 109.66(8) . . ?
N4 Eu C76 70.99(8) . . ?
N1 Eu C76 110.07(8) . . ?
N6 Eu C76 108.62(8) . . ?
N3 Eu C76 90.61(8) . . ?
C26 Eu C76 152.29(9) . . ?
N4 Eu N5 25.68(7) . . ?
N1 Eu N5 146.78(7) . . ?
N6 Eu N5 25.89(6) . . ?
N3 Eu N5 103.56(7) . . ?
C26 Eu N5 107.25(8) . . ?
C76 Eu N5 85.07(8) . . ?
N4 Eu C21 127.64(7) . . ?
N1 Eu C21 58.12(7) . . ?
N6 Eu C21 117.19(8) . . ?
N3 Eu C21 105.26(7) . . ?
C26 Eu C21 27.41(8) . . ?
C76 Eu C21 130.30(8) . . ?
N5 Eu C21 133.11(7) . . ?
N4 Eu N2 146.52(7) . . ?
N1 Eu N2 25.53(6) . . ?
N6 Eu N2 103.32(7) . . ?
N3 Eu N2 25.85(6) . . ?
C26 Eu N2 86.17(8) . . ?
C76 Eu N2 108.49(8) . . ?
N5 Eu N2 122.40(6) . . ?
C21 Eu N2 79.43(7) . . ?
N4 Eu C25 83.85(8) . . ?
N1 Eu C25 99.67(8) . . ?
N6 Eu C25 77.07(8) . . ?
N3 Eu C25 132.52(9) . . ?
C26 Eu C25 26.59(8) . . ?
C76 Eu C25 136.78(9) . . ?
N5 Eu C25 86.71(8) . . ?
C21 Eu C25 46.76(8) . . ?
N2 Eu C25 111.66(8) . . ?
N4 Eu C75 96.56(8) . . ?
N1 Eu C75 85.25(8) . . ?
N6 Eu C75 131.50(8) . . ?
N3 Eu C75 79.05(8) . . ?
C26 Eu C75 138.20(9) . . ?
C76 Eu C75 25.82(8) . . ?
N5 Eu C75 110.14(7) . . ?
C21 Eu C75 111.10(8) . . ?
N2 Eu C75 89.25(7) . . ?
C25 Eu C75 140.94(9) . . ?
N4 Eu C71 56.69(8) . . ?
N1 Eu C71 127.42(8) . . ?
N6 Eu C71 104.41(7) . . ?
N3 Eu C71 116.60(7) . . ?
C26 Eu C71 130.56(8) . . ?
C76 Eu C71 26.02(8) . . ?
N5 Eu C71 78.53(7) . . ?
C21 Eu C71 118.50(8) . . ?
N2 Eu C71 133.17(7) . . ?
C25 Eu C71 110.86(9) . . ?
C75 Eu C71 44.46(8) . . ?
N2 N1 C11 115.7(2) . . ?
N2 N1 Eu 96.60(16) . . ?
C11 N1 Eu 134.18(18) . . ?
N1 N2 N3 111.9(2) . . ?
N1 N2 Eu 57.87(14) . . ?
N3 N2 Eu 62.04(13) . . ?
N2 N3 C31 109.1(2) . . ?
N2 N3 Eu 92.11(15) . . ?
C31 N3 Eu 136.05(17) . . ?
N5 N4 C61 114.3(2) . . ?
N5 N4 Eu 96.57(16) . . ?
C61 N4 Eu 137.63(18) . . ?
N4 N5 N6 112.7(2) . . ?
N4 N5 Eu 57.75(13) . . ?
N6 N5 Eu 61.59(14) . . ?
N5 N6 C91 109.8(2) . . ?
N5 N6 Eu 92.52(15) . . ?
C91 N6 Eu 136.25(18) . . ?
C12 C11 C16 118.4(3) . . ?
C12 C11 N1 114.5(3) . . ?
C16 C11 N1 127.0(3) . . ?
C13 C12 C11 121.7(3) . . ?
C13 C12 C21 118.4(3) . . ?
C11 C12 C21 119.8(3) . . ?
C14 C13 C12 120.2(3) . . ?
C13 C14 C15 119.0(3) . . ?
C14 C15 C16 122.7(3) . . ?
C15 C16 C11 118.0(3) . . ?
C15 C16 C51 114.4(3) . . ?
C11 C16 C51 127.5(3) . . ?
C22 C21 C26 119.6(3) . . ?
C22 C21 C12 120.7(3) . . ?
C26 C21 C12 119.6(3) . . ?
C22 C21 Eu 86.11(17) . . ?
C26 C21 Eu 73.18(16) . . ?
C12 C21 Eu 112.77(17) . . ?
C23 C22 C21 118.9(3) . . ?
C23 C22 C221 120.9(3) . . ?
C21 C22 C221 120.2(3) . . ?
C23 C22 Eu 81.40(19) . . ?
C21 C22 Eu 68.26(16) . . ?
C221 C22 Eu 122.5(2) . . ?
C22 C23 C24 122.5(3) . . ?
C25 C24 C23 117.5(3) . . ?
C25 C24 C241 121.5(3) . . ?
C23 C24 C241 121.0(3) . . ?
C24 C25 C26 122.1(3) . . ?
C24 C25 Eu 86.1(2) . . ?
C26 C25 Eu 71.09(18) . . ?
C25 C26 C21 119.3(3) . . ?
C25 C26 C261 121.0(3) . . ?
C21 C26 C261 119.7(3) . . ?
C25 C26 Eu 82.32(18) . . ?
C21 C26 Eu 79.41(17) . . ?
C261 C26 Eu 107.9(2) . . ?
C36 C31 C32 118.6(3) . . ?
C36 C31 N3 119.0(3) . . ?
C32 C31 N3 122.4(2) . . ?
C33 C32 C31 117.2(3) . . ?
C33 C32 C41 117.3(3) . . ?
C31 C32 C41 125.5(2) . . ?
C34 C33 C32 123.4(3) . . ?
C33 C34 C35 119.1(3) . . ?
C36 C35 C34 119.3(3) . . ?
C35 C36 C31 122.4(3) . . ?
C42 C41 C46 118.8(3) . . ?
C42 C41 C32 120.6(3) . . ?
C46 C41 C32 120.3(3) . . ?
C43 C42 C41 119.7(3) . . ?
C43 C42 C421 117.5(3) . . ?
C41 C42 C421 122.5(3) . . ?
C42 C43 C44 122.4(3) . . ?
C43 C44 C45 117.6(3) . . ?
C43 C44 C441 121.6(3) . . ?
C45 C44 C441 120.8(3) . . ?
C44 C45 C46 122.4(3) . . ?
C45 C46 C41 118.9(3) . . ?
C45 C46 C461 117.6(3) . . ?
C41 C46 C461 123.5(3) . . ?
C56 C51 C52 119.3(3) . . ?
C56 C51 C16 121.3(3) . . ?
C52 C51 C16 118.5(3) . . ?
C53 C52 C51 119.3(3) . . ?
C53 C52 C521 119.9(3) . . ?
C51 C52 C521 120.8(3) . . ?
C54 C53 C52 121.9(3) . . ?
C53 C54 C55 118.0(3) . . ?
C53 C54 C541 121.4(3) . . ?
C55 C54 C541 120.5(3) . . ?
C54 C55 C56 122.0(3) . . ?
C55 C56 C51 119.4(3) . . ?
C55 C56 C561 119.2(3) . . ?
C51 C56 C561 121.4(3) . . ?
C62 C61 C66 118.7(3) . . ?
C62 C61 N4 114.6(2) . . ?
C66 C61 N4 126.5(3) . . ?
C63 C62 C61 120.0(3) . . ?
C63 C62 C71 117.8(3) . . ?
C61 C62 C71 122.1(3) . . ?
C64 C63 C62 121.1(3) . . ?
C65 C64 C63 118.8(3) . . ?
C64 C65 C66 122.5(3) . . ?
C65 C66 C61 118.9(3) . . ?
C65 C66 C81 114.9(3) . . ?
C61 C66 C81 126.0(3) . . ?
C76 C71 C72 119.0(3) . . ?
C76 C71 C62 120.3(3) . . ?
C72 C71 C62 120.4(3) . . ?
C76 C71 Eu 66.23(16) . . ?
C72 C71 Eu 99.29(19) . . ?
C62 C71 Eu 108.28(18) . . ?
C73 C72 C71 118.6(3) . . ?
C73 C72 C721 120.0(3) . . ?
C71 C72 C721 121.3(3) . . ?
C74 C73 C72 123.0(3) . . ?
C73 C74 C75 117.6(3) . . ?
C73 C74 C741 121.8(3) . . ?
C75 C74 C741 120.6(3) . . ?
C74 C75 C76 122.1(3) . . ?
C74 C75 Eu 99.7(2) . . ?
C76 C75 Eu 66.86(17) . . ?
C75 C76 C71 119.7(3) . . ?
C75 C76 C761 118.8(3) . . ?
C71 C76 C761 121.5(3) . . ?
C75 C76 Eu 87.32(18) . . ?
C71 C76 Eu 87.75(17) . . ?
C761 C76 Eu 95.90(18) . . ?
C86 C81 C82 119.2(3) . . ?
C86 C81 C66 121.7(3) . . ?
C82 C81 C66 118.5(3) . . ?
C83 C82 C81 119.5(3) . . ?
C83 C82 C821 119.5(3) . . ?
C81 C82 C821 121.0(3) . . ?
C84 C83 C82 122.2(3) . . ?
C85 C84 C83 117.6(3) . . ?
C85 C84 C841 120.8(4) . . ?
C83 C84 C841 121.6(4) . . ?
C84 C85 C86 122.7(3) . . ?
C85 C86 C81 118.8(3) . . ?
C85 C86 C861 119.6(3) . . ?
C81 C86 C861 121.5(3) . . ?
C96 C91 C92 118.9(3) . . ?
C96 C91 N6 118.4(3) . . ?
C92 C91 N6 122.7(3) . . ?
C93 C92 C91 117.1(3) . . ?
C93 C92 C101 116.5(3) . . ?
C91 C92 C101 126.3(3) . . ?
C94 C93 C92 123.5(3) . . ?
C93 C94 C95 118.4(3) . . ?
C96 C95 C94 119.7(3) . . ?
C95 C96 C91 122.3(3) . . ?
C102 C101 C106 118.5(3) . . ?
C102 C101 C92 121.7(3) . . ?
C106 C101 C92 119.6(3) . . ?
C103 C102 C101 119.2(3) . . ?
C103 C102 C107 119.1(3) . . ?
C101 C102 C107 121.4(3) . . ?
C104 C103 C102 122.6(3) . . ?
C105 C104 C103 117.8(3) . . ?
C105 C104 C110 120.6(3) . . ?
C103 C104 C110 121.6(3) . . ?
C104 C105 C106 122.6(3) . . ?
C105 C106 C101 119.1(3) . . ?
C105 C106 C113 116.7(3) . . ?
C101 C106 C113 124.2(3) . . ?
C108 C107 C109 111.7(4) . . ?
C108 C107 C102 114.0(3) . . ?
C109 C107 C102 108.1(3) . . ?
C111 C110 C104 112.9(3) . . ?
C111 C110 C112 110.4(4) . . ?
C104 C110 C112 110.4(3) . . ?
C114 C113 C106 112.5(3) . . ?
C114 C113 C115 109.0(3) . . ?
C106 C113 C115 111.1(3) . . ?
C422 C421 C42 111.7(3) . . ?
C422 C421 C423 111.3(3) . . ?
C42 C421 C423 110.2(3) . . ?
C443 C441 C44 112.1(4) . . ?
C443 C441 C442 111.3(4) . . ?
C44 C441 C442 108.9(4) . . ?
C462 C461 C46 113.2(3) . . ?
C462 C461 C463 108.3(3) . . ?
C46 C461 C463 111.3(3) . . ?

loop_
_geom_bond_atom_site_label_1
_geom_bond_atom_site_label_2
_geom_bond_distance
_geom_bond_site_symmetry_2
_geom_bond_publ_flag
Eu N4 2.571(2) . ?
Eu N1 2.581(2) . ?
Eu N6 2.659(2) . ?
Eu N3 2.676(2) . ?
Eu C26 2.946(3) . ?
Eu C76 2.947(3) . ?
Eu N5 3.020(2) . ?
Eu C21 3.025(3) . ?
Eu N2 3.028(2) . ?
Eu C25 3.086(3) . ?
Eu C75 3.201(3) . ?
Eu C71 3.217(3) . ?
N1 N2 1.314(3) . ?
N1 C11 1.425(3) . ?
N2 N3 1.321(3) . ?
N3 C31 1.440(3) . ?
N4 N5 1.317(3) . ?
N4 C61 1.424(3) . ?
N5 N6 1.320(3) . ?
N6 C91 1.440(4) . ?
C11 C12 1.410(4) . ?
C11 C16 1.423(4) . ?
C12 C13 1.385(4) . ?
C12 C21 1.500(4) . ?
C13 C14 1.384(5) . ?
C14 C15 1.388(5) . ?
C15 C16 1.401(4) . ?
C16 C51 1.502(4) . ?
C21 C22 1.409(4) . ?
C21 C26 1.417(4) . ?
C22 C23 1.393(4) . ?
C22 C221 1.501(5) . ?
C23 C24 1.403(5) . ?
C24 C25 1.391(5) . ?
C24 C241 1.511(5) . ?
C25 C26 1.394(4) . ?
C26 C261 1.499(5) . ?
C31 C36 1.402(4) . ?
C31 C32 1.416(4) . ?
C32 C33 1.405(4) . ?
C32 C41 1.500(4) . ?
C33 C34 1.373(4) . ?
C34 C35 1.386(5) . ?
C35 C36 1.380(4) . ?
C41 C42 1.416(4) . ?
C41 C46 1.418(4) . ?
C42 C43 1.380(4) . ?
C42 C421 1.537(4) . ?
C43 C44 1.390(4) . ?
C44 C45 1.393(4) . ?
C44 C441 1.533(5) . ?
C45 C46 1.395(4) . ?
C46 C461 1.534(4) . ?
C51 C56 1.404(4) . ?
C51 C52 1.409(4) . ?
C52 C53 1.394(4) . ?
C52 C521 1.509(4) . ?
C53 C54 1.386(5) . ?
C54 C55 1.388(5) . ?
C54 C541 1.524(5) . ?
C55 C56 1.392(5) . ?
C56 C561 1.513(4) . ?
C61 C62 1.414(4) . ?
C61 C66 1.418(4) . ?
C62 C63 1.396(4) . ?
C62 C71 1.494(4) . ?
C63 C64 1.383(4) . ?
C64 C65 1.381(4) . ?
C65 C66 1.391(4) . ?
C66 C81 1.507(4) . ?
C71 C76 1.412(4) . ?
C71 C72 1.418(4) . ?
C72 C73 1.400(5) . ?
C72 C721 1.507(5) . ?
C73 C74 1.386(5) . ?
C74 C75 1.391(5) . ?
C74 C741 1.522(5) . ?
C75 C76 1.396(4) . ?
C76 C761 1.507(4) . ?
C81 C86 1.406(4) . ?
C81 C82 1.408(4) . ?
C82 C83 1.388(5) . ?
C82 C821 1.519(4) . ?
C83 C84 1.384(5) . ?
C84 C85 1.381(5) . ?
C84 C841 1.517(5) . ?
C85 C86 1.394(5) . ?
C86 C861 1.513(5) . ?
C91 C96 1.401(4) . ?
C91 C92 1.415(4) . ?
C92 C93 1.398(4) . ?
C92 C101 1.499(4) . ?
C93 C94 1.388(4) . ?
C94 C95 1.388(4) . ?
C95 C96 1.378(4) . ?
C101 C102 1.414(4) . ?
C101 C106 1.418(4) . ?
C102 C103 1.402(4) . ?
C102 C107 1.527(4) . ?
C103 C104 1.377(4) . ?
C104 C105 1.375(4) . ?
C104 C110 1.528(4) . ?
C105 C106 1.403(4) . ?
C106 C113 1.534(4) . ?
C107 C108 1.501(5) . ?
C107 C109 1.527(6) . ?
C110 C111 1.490(5) . ?
C110 C112 1.536(6) . ?
C113 C114 1.524(5) . ?
C113 C115 1.535(5) . ?
C421 C422 1.525(4) . ?
C421 C423 1.544(4) . ?
C441 C443 1.533(7) . ?
C441 C442 1.555(8) . ?
C461 C462 1.529(4) . ?
C461 C463 1.538(4) . ?
